data_7002362
loop_
_publ_author_name
'Shen, Wei-Zheng'
'Tr\"otscher-Kaus, Gabriele'
'Lippert, Bernhard'

_publ_section_title
;
 1H NMR spectroscopic identification of binding modes of
 2,2&#x2032;-bipyridine ligands in complexes of square-planar d8 metal
 ions
;
_journal_issue 39
_journal_name_full 'Dalton Transactions'
_journal_page_first 8203
_journal_page_last 8214
_journal_paper_doi 10.1039/b904173g
_journal_year 2009
_chemical_formula_moiety 'C30 H32 N10 O9 Pd2'
_chemical_formula_sum 'C30 H32 N10 O9 Pd2'
_chemical_formula_weight 889.46
_chemical_name_systematic
;
?
;
_space_group_IT_number 14
_symmetry_cell_setting monoclinic
_symmetry_space_group_name_Hall '-P 2ybc'
_symmetry_space_group_name_H-M 'P 1 21/c 1'
_atom_sites_solution_hydrogens geom
_atom_sites_solution_primary direct
_atom_sites_solution_secondary difmap
_audit_conform_dict_location ftp://ftp.iucr.org/pub/cif_core.dic
_audit_conform_dict_name cif_core.dic
_audit_conform_dict_version 2.4
_audit_creation_date 2009-05-25
_audit_creation_method 'WinGX routine CIF_UPDATE'
_cell_angle_alpha 90
_cell_angle_beta 119.03(2)
_cell_angle_gamma 90
_cell_formula_units_Z 4
_cell_length_a 14.188(3)
_cell_length_b 16.115(3)
_cell_length_c 17.888(7)
_cell_measurement_reflns_used 5239
_cell_measurement_temperature 298(2)
_cell_measurement_theta_max 27.5
_cell_measurement_theta_min 3
_cell_volume 3576.1(19)
_computing_structure_refinement 'SHELXL-97 (Sheldrick, 1997)'
_computing_structure_solution 'SHELXS-97 (Sheldrick, 1990)'
_diffrn_ambient_temperature 298(2)
_diffrn_measured_fraction_theta_full 0.963
_diffrn_measured_fraction_theta_max 0.963
_diffrn_measurement_device_type 'CCD area detector'
_diffrn_measurement_method 'phi and omega scans'
_diffrn_radiation_monochromator graphite
_diffrn_radiation_type MoK\a
_diffrn_radiation_wavelength 0.71073
_diffrn_reflns_av_R_equivalents 0.1302
_diffrn_reflns_av_unetI/netI 0.2021
_diffrn_reflns_limit_h_max 0
_diffrn_reflns_limit_h_min -15
_diffrn_reflns_limit_k_max 17
_diffrn_reflns_limit_k_min -18
_diffrn_reflns_limit_l_max 20
_diffrn_reflns_limit_l_min -17
_diffrn_reflns_number 10021
_diffrn_reflns_theta_full 23.74
_diffrn_reflns_theta_max 23.74
_diffrn_reflns_theta_min 2.07
_exptl_absorpt_coefficient_mu 1.071
_exptl_absorpt_correction_type none
_exptl_crystal_colour red
_exptl_crystal_density_diffrn 1.652
_exptl_crystal_density_method 'not measured'
_exptl_crystal_description needles
_exptl_crystal_F_000 1784
_exptl_crystal_size_max 0.1
_exptl_crystal_size_mid 0.1
_exptl_crystal_size_min 0.1
_refine_diff_density_max 0.596
_refine_diff_density_min -0.46
_refine_diff_density_rms 0.098
_refine_ls_extinction_method none
_refine_ls_goodness_of_fit_ref 0.847
_refine_ls_hydrogen_treatment constr
_refine_ls_matrix_type full
_refine_ls_number_parameters 424
_refine_ls_number_reflns 5239
_refine_ls_number_restraints 12
_refine_ls_restrained_S_all 0.853
_refine_ls_R_factor_all 0.1795
_refine_ls_R_factor_gt 0.0685
_refine_ls_shift/su_max 0.001
_refine_ls_shift/su_mean 0
_refine_ls_structure_factor_coef Fsqd
_refine_ls_weighting_details 'calc w=1/[\s^2^(Fo^2^)+(0.0700P)^2^+0.0000P] where P=(Fo^2^+2Fc^2^)/3'
_refine_ls_weighting_scheme calc
_refine_ls_wR_factor_gt 0.154
_refine_ls_wR_factor_ref 0.1767
_reflns_number_gt 1846
_reflns_number_total 5239
_reflns_threshold_expression >2sigma(I)
_cod_data_source_file b904173g.txt
_cod_data_source_block 1_729008_shen
_cod_original_cell_volume 3576.1(17)
_cod_original_sg_symbol_H-M P21/c
_cod_database_code 7002362

loop_
_symmetry_equiv_pos_as_xyz
'x, y, z'
'-x, y+1/2, -z+1/2'
'-x, -y, -z'
'x, -y-1/2, z-1/2'

loop_
_atom_site_label
_atom_site_type_symbol
_atom_site_fract_x
_atom_site_fract_y
_atom_site_fract_z
_atom_site_U_iso_or_equiv
_atom_site_adp_type
_atom_site_occupancy
_atom_site_symmetry_multiplicity
_atom_site_calc_flag
_atom_site_refinement_flags
_atom_site_disorder_assembly
_atom_site_disorder_group
Pd1 Pd -0.41126(8) 0.38747(6) -0.10508(6) 0.1002(4) Uani 1 1 d . . .
Pd2 Pd -0.22050(8) 0.41204(6) -0.11965(6) 0.1043(4) Uani 1 1 d . . .
N1A N -0.4257(8) 0.5088(6) -0.0807(9) 0.098(3) Uani 1 1 d . . .
N1B N -0.1182(9) 0.4272(8) 0.0047(7) 0.107(3) Uani 1 1 d . . .
N1C N -0.3297(14) 0.4056(6) -0.2474(7) 0.114(4) Uani 1 1 d . . .
N1D N -0.3869(11) 0.2669(6) -0.1198(6) 0.102(3) Uani 1 1 d . . .
N2C N -0.4787(10) 0.4011(7) -0.2292(7) 0.119(4) Uani 1 1 d . . .
H23 H -0.5476 0.4067 -0.2545 0.143 Uiso 1 1 d R . .
N2D N -0.2211(9) 0.2908(7) -0.1127(6) 0.120(3) Uani 1 1 d . . .
H20 H -0.1632 0.2662 -0.1049 0.143 Uiso 1 1 d R . .
N8A N -0.3415(7) 0.3840(7) 0.0243(6) 0.096(3) Uani 1 1 d . . .
N8B N -0.2103(9) 0.5369(6) -0.1163(8) 0.099(3) Uani 1 1 d . . .
C2A C -0.4720(11) 0.5691(11) -0.1383(9) 0.125(5) Uani 1 1 d . . .
H8 H -0.5065 0.5556 -0.1961 0.15 Uiso 1 1 calc R . .
C2B C -0.0763(14) 0.3692(12) 0.0602(13) 0.128(5) Uani 1 1 d . . .
H7 H -0.0889 0.3147 0.0407 0.154 Uiso 1 1 calc R . .
C2C C -0.4429(15) 0.4000(8) -0.2803(11) 0.109(5) Uani 1 1 d . . .
C2D C -0.2968(14) 0.2378(9) -0.1168(7) 0.100(4) Uani 1 1 d . . .
C3A C -0.4704(12) 0.6502(10) -0.1150(13) 0.121(5) Uani 1 1 d . . .
H18 H -0.5029 0.6913 -0.1562 0.145 Uiso 1 1 calc R . .
C3B C -0.0131(14) 0.3822(12) 0.1478(15) 0.145(6) Uani 1 1 d . . .
H4 H 0.0159 0.338 0.1857 0.174 Uiso 1 1 calc R . .
C3C C -0.5095(19) 0.3948(9) -0.3700(14) 0.138(8) Uani 1 1 d . . .
H1 H -0.5835 0.3884 -0.3927 0.166 Uiso 1 1 calc R . .
C3D C -0.2853(13) 0.1482(10) -0.1155(7) 0.115(5) Uani 1 1 d . . .
H21 H -0.2225 0.125 -0.1105 0.138 Uiso 1 1 calc R . .
C4A C -0.4228(15) 0.6683(10) -0.0350(16) 0.144(6) Uani 1 1 d . . .
H11 H -0.4199 0.7237 -0.0196 0.172 Uiso 1 1 calc R . .
C4B C 0.0045(13) 0.4626(17) 0.1756(10) 0.153(6) Uani 1 1 d . . .
H10 H 0.0443 0.4738 0.2339 0.184 Uiso 1 1 calc R . .
C4C C -0.470(2) 0.3989(10) -0.4200(16) 0.166(9) Uani 1 1 d . . .
H3 H -0.5168 0.3962 -0.4785 0.2 Uiso 1 1 calc R . .
C4D C -0.3630(17) 0.0996(9) -0.1212(8) 0.126(5) Uani 1 1 d . . .
H22 H -0.3553 0.0424 -0.1221 0.151 Uiso 1 1 calc R . .
C5A C -0.3762(12) 0.6109(12) 0.0288(10) 0.131(5) Uani 1 1 d . . .
H5A H -0.3438 0.6252 0.0864 0.158 Uiso 1 1 calc R . .
C5B C -0.0364(13) 0.5278(10) 0.1179(13) 0.139(5) Uani 1 1 d . . .
H5B H -0.0213 0.583 0.1348 0.167 Uiso 1 1 calc R . .
C5C C -0.359(2) 0.4073(10) -0.3931(13) 0.158(7) Uani 1 1 d . . .
H2 H -0.3315 0.4111 -0.4309 0.19 Uiso 1 1 calc R . .
C5D C -0.4501(17) 0.1302(11) -0.1256(9) 0.131(5) Uani 1 1 d . . .
H12 H -0.5042 0.0951 -0.1292 0.158 Uiso 1 1 calc R . .
C6A C -0.3807(10) 0.5271(9) 0.0008(11) 0.102(4) Uani 1 1 d . . .
C6B C -0.1025(10) 0.5046(11) 0.0317(10) 0.104(4) Uani 1 1 d . . .
C6C C -0.2929(14) 0.4094(8) -0.3032(15) 0.143(5) Uani 1 1 d . . .
H6C H -0.2188 0.4137 -0.2815 0.172 Uiso 1 1 calc R . .
C6D C -0.4617(14) 0.2139(12) -0.1249(7) 0.123(5) Uani 1 1 d . . .
H13 H -0.5246 0.235 -0.1282 0.148 Uiso 1 1 calc R . .
C7A C -0.3304(10) 0.4604(9) 0.0628(10) 0.091(3) Uani 1 1 d . . .
C7B C -0.1545(12) 0.5678(10) -0.0367(11) 0.111(4) Uani 1 1 d . . .
C9A C -0.3002(11) 0.3151(8) 0.0753(10) 0.108(4) Uani 1 1 d . . .
H14 H -0.3082 0.2634 0.0497 0.13 Uiso 1 1 calc R . .
C9B C -0.2568(10) 0.5895(9) -0.1833(9) 0.116(4) Uani 1 1 d . . .
H19 H -0.2957 0.5677 -0.2381 0.139 Uiso 1 1 calc R . .
C10A C -0.2472(11) 0.3205(10) 0.1630(11) 0.118(4) Uani 1 1 d . . .
H17 H -0.2202 0.273 0.1963 0.142 Uiso 1 1 calc R . .
C10B C -0.2483(12) 0.6770(10) -0.1730(11) 0.137(5) Uani 1 1 d . . .
H15 H -0.2763 0.7128 -0.2196 0.164 Uiso 1 1 calc R . .
C11A C -0.2349(11) 0.3968(13) 0.2006(9) 0.126(5) Uani 1 1 d . . .
H9 H -0.1998 0.4016 0.2599 0.151 Uiso 1 1 calc R . .
C11B C -0.1973(15) 0.7055(10) -0.0916(14) 0.146(6) Uani 1 1 d . . .
H5 H -0.1983 0.7622 -0.082 0.176 Uiso 1 1 calc R . .
C12A C -0.2749(12) 0.4667(9) 0.1499(12) 0.114(4) Uani 1 1 d . . .
H6 H -0.2639 0.5186 0.1754 0.137 Uiso 1 1 calc R . .
C12B C -0.1447(12) 0.6542(12) -0.0237(10) 0.126(5) Uani 1 1 d . . .
H16 H -0.1028 0.6758 0.0309 0.151 Uiso 1 1 calc R . .
N10 N -0.2362(15) 0.8375(12) 0.1080(16) 0.440(10) Uani 1 1 d D . .
O11 O -0.3152(16) 0.8169(17) 0.1232(17) 0.440(10) Uani 1 1 d D . .
O12 O -0.1547(16) 0.7849(14) 0.1321(16) 0.440(10) Uani 1 1 d D . .
O13 O -0.213(2) 0.9178(12) 0.1105(15) 0.440(10) Uani 1 1 d D . .
N20 N -0.0125(19) 0.354(4) -0.3290(14) 0.695(18) Uani 1 1 d D . .
O21 O -0.092(3) 0.362(4) -0.311(3) 0.695(18) Uani 1 1 d D . .
O22 O -0.036(3) 0.345(2) -0.4092(15) 0.695(18) Uani 1 1 d D . .
O23 O 0.089(2) 0.363(3) -0.268(2) 0.695(18) Uani 1 1 d D . .
O1W O -0.7382(13) 0.4005(11) -0.3096(14) 0.346(13) Uani 1 1 d . . .
H1W H -0.7817 0.4105 -0.2903 0.52 Uiso 1 1 d R . .
H2W H -0.7607 0.354 -0.3377 0.52 Uiso 1 1 d R . .
O2W O -0.0365(10) 0.2080(17) -0.1241(14) 0.50(2) Uani 1 1 d . . .
H3W H 0.0206 0.2272 -0.0825 0.753 Uiso 1 1 d R . .
H4W H -0.0214 0.1813 -0.1564 0.753 Uiso 1 1 d R . .
O3W O -0.117(4) 0.542(2) -0.511(4) 0.83(5) Uani 1 1 d . . .
H5W H -0.0884 0.5759 -0.4731 1.246 Uiso 1 1 d R . .
H6W H -0.0903 0.4938 -0.4942 1.246 Uiso 1 1 d R . .

loop_
_atom_site_aniso_label
_atom_site_aniso_U_11
_atom_site_aniso_U_22
_atom_site_aniso_U_33
_atom_site_aniso_U_23
_atom_site_aniso_U_13
_atom_site_aniso_U_12
Pd1 0.1094(8) 0.0847(7) 0.0987(8) 0.0064(5) 0.0443(6) 0.0006(5)
Pd2 0.1200(9) 0.0904(7) 0.1037(8) -0.0013(5) 0.0553(6) -0.0082(6)
N1A 0.103(8) 0.083(7) 0.106(9) 0.015(7) 0.050(7) 0.009(6)
N1B 0.121(9) 0.073(8) 0.118(9) 0.012(8) 0.051(7) -0.006(7)
N1C 0.187(15) 0.085(7) 0.085(8) -0.007(6) 0.077(10) -0.007(8)
N1D 0.107(10) 0.083(8) 0.115(8) -0.006(5) 0.054(7) -0.034(7)
N2C 0.119(9) 0.141(10) 0.083(8) 0.016(7) 0.039(7) -0.002(7)
N2D 0.113(9) 0.104(8) 0.149(9) -0.014(6) 0.070(7) -0.017(7)
N8A 0.101(7) 0.090(8) 0.104(8) 0.011(7) 0.055(6) -0.007(6)
N8B 0.114(8) 0.082(7) 0.104(8) -0.011(7) 0.055(7) -0.024(7)
C2A 0.127(12) 0.105(13) 0.130(12) 0.023(11) 0.052(10) -0.005(9)
C2B 0.122(13) 0.149(16) 0.115(13) -0.017(12) 0.059(11) -0.030(11)
C2C 0.120(14) 0.092(9) 0.074(13) -0.004(8) 0.015(11) -0.014(9)
C2D 0.102(13) 0.104(14) 0.091(9) -0.009(7) 0.044(9) 0.009(10)
C3A 0.114(13) 0.087(12) 0.162(16) 0.024(10) 0.067(12) 0.012(9)
C3B 0.118(14) 0.136(16) 0.19(2) 0.025(13) 0.080(14) -0.011(11)
C3C 0.21(2) 0.070(9) 0.16(2) 0.011(10) 0.11(2) 0.009(10)
C3D 0.152(14) 0.073(10) 0.123(11) -0.019(7) 0.070(10) -0.023(10)
C4A 0.153(16) 0.091(12) 0.190(19) -0.008(14) 0.087(15) 0.002(11)
C4B 0.130(14) 0.22(2) 0.091(12) 0.005(15) 0.038(10) -0.036(15)
C4C 0.16(2) 0.090(12) 0.19(2) -0.021(12) 0.042(18) -0.008(13)
C4D 0.184(18) 0.076(11) 0.116(11) -0.020(8) 0.071(12) 0.001(13)
C5A 0.146(14) 0.112(13) 0.133(13) -0.003(11) 0.065(11) 0.001(10)
C5B 0.150(14) 0.133(13) 0.122(14) 0.017(12) 0.055(12) 0.012(11)
C5C 0.26(3) 0.121(13) 0.101(15) -0.006(10) 0.092(16) 0.007(15)
C5D 0.190(19) 0.082(13) 0.143(13) -0.019(9) 0.097(13) -0.022(11)
C6A 0.088(10) 0.109(13) 0.113(13) -0.003(10) 0.052(9) -0.009(8)
C6B 0.098(10) 0.132(14) 0.084(12) -0.005(10) 0.044(9) -0.007(9)
C6C 0.170(16) 0.106(11) 0.151(17) -0.010(11) 0.075(16) 0.010(10)
C6D 0.156(15) 0.114(13) 0.094(10) -0.005(8) 0.056(9) 0.006(12)
C7A 0.086(9) 0.093(11) 0.094(12) 0.000(9) 0.045(8) -0.004(8)
C7B 0.126(12) 0.100(12) 0.113(13) -0.005(10) 0.063(10) -0.022(9)
C9A 0.131(12) 0.088(10) 0.108(12) 0.014(9) 0.059(9) 0.012(8)
C9B 0.127(12) 0.094(11) 0.118(11) 0.012(9) 0.052(9) 0.017(9)
C10A 0.118(12) 0.126(14) 0.096(12) 0.023(10) 0.041(9) 0.001(9)
C10B 0.140(14) 0.108(14) 0.133(14) 0.005(10) 0.042(11) -0.025(10)
C11A 0.125(12) 0.150(15) 0.082(10) -0.004(12) 0.035(8) -0.013(11)
C11B 0.172(17) 0.082(11) 0.172(17) 0.003(12) 0.073(14) -0.010(11)
C12A 0.125(12) 0.103(11) 0.114(13) -0.008(10) 0.059(10) -0.006(9)
C12B 0.131(13) 0.118(14) 0.129(14) -0.026(11) 0.063(11) -0.028(10)
N10 0.38(2) 0.46(2) 0.364(12) -0.125(15) 0.088(14) 0.018(16)
O11 0.38(2) 0.46(2) 0.364(12) -0.125(15) 0.088(14) 0.018(16)
O12 0.38(2) 0.46(2) 0.364(12) -0.125(15) 0.088(14) 0.018(16)
O13 0.38(2) 0.46(2) 0.364(12) -0.125(15) 0.088(14) 0.018(16)
N20 0.66(4) 0.52(3) 0.76(4) -0.36(3) 0.24(3) -0.12(3)
O21 0.66(4) 0.52(3) 0.76(4) -0.36(3) 0.24(3) -0.12(3)
O22 0.66(4) 0.52(3) 0.76(4) -0.36(3) 0.24(3) -0.12(3)
O23 0.66(4) 0.52(3) 0.76(4) -0.36(3) 0.24(3) -0.12(3)
O1W 0.240(16) 0.249(18) 0.53(3) -0.25(2) 0.170(18) -0.074(14)
O2W 0.095(9) 0.76(5) 0.54(3) -0.51(4) 0.066(14) -0.063(17)
O3W 0.76(9) 0.27(4) 1.47(14) -0.15(6) 0.55(10) -0.05(4)

loop_
_atom_type_symbol
_atom_type_description
_atom_type_scat_dispersion_real
_atom_type_scat_dispersion_imag
_atom_type_scat_source
C C 0.0033 0.0016 'International Tables Vol C Tables 4.2.6.8 and 6.1.1.4'
H H 0 0 'International Tables Vol C Tables 4.2.6.8 and 6.1.1.4'
N N 0.0061 0.0033 'International Tables Vol C Tables 4.2.6.8 and 6.1.1.4'
O O 0.0106 0.006 'International Tables Vol C Tables 4.2.6.8 and 6.1.1.4'
Pd Pd -0.9988 1.0072 'International Tables Vol C Tables 4.2.6.8 and 6.1.1.4'

loop_
_geom_angle_atom_site_label_1
_geom_angle_atom_site_label_2
_geom_angle_atom_site_label_3
_geom_angle
_geom_angle_site_symmetry_1
_geom_angle_site_symmetry_3
_geom_angle_publ_flag
N2C Pd1 N1D 88.9(4) . . ?
N2C Pd1 N8A 175.1(5) . . ?
N1D Pd1 N8A 95.9(4) . . ?
N2C Pd1 N1A 95.2(5) . . ?
N1D Pd1 N1A 175.5(5) . . ?
N8A Pd1 N1A 80.0(5) . . ?
N2C Pd1 Pd2 81.1(4) . . ?
N1D Pd1 Pd2 83.8(4) . . ?
N8A Pd1 Pd2 98.5(3) . . ?
N1A Pd1 Pd2 94.8(3) . . ?
N2D Pd2 N1B 94.3(5) . . ?
N2D Pd2 N8B 175.1(5) . . ?
N1B Pd2 N8B 80.9(5) . . ?
N2D Pd2 N1C 89.8(4) . . ?
N1B Pd2 N1C 175.5(5) . . ?
N8B Pd2 N1C 95.0(5) . . ?
N2D Pd2 Pd1 79.8(4) . . ?
N1B Pd2 Pd1 97.1(3) . . ?
N8B Pd2 Pd1 101.1(3) . . ?
N1C Pd2 Pd1 81.8(5) . . ?
C6A N1A C2A 119.1(13) . . ?
C6A N1A Pd1 114.2(10) . . ?
C2A N1A Pd1 126.7(12) . . ?
C2B N1B C6B 118.4(13) . . ?
C2B N1B Pd2 126.0(12) . . ?
C6B N1B Pd2 115.3(10) . . ?
C6C N1C C2C 117.9(14) . . ?
C6C N1C Pd2 118.2(15) . . ?
C2C N1C Pd2 123.9(12) . . ?
C2D N1D C6D 119.6(13) . . ?
C2D N1D Pd1 123.7(10) . . ?
C6D N1D Pd1 116.5(12) . . ?
C2C N2C Pd1 133.1(12) . . ?
C2C N2C H23 112.3 . . ?
Pd1 N2C H23 114.5 . . ?
C2D N2D Pd2 131.1(10) . . ?
C2D N2D H20 113 . . ?
Pd2 N2D H20 115.9 . . ?
C9A N8A C7A 118.8(10) . . ?
C9A N8A Pd1 126.4(10) . . ?
C7A N8A Pd1 114.7(9) . . ?
C7B N8B C9B 119.3(12) . . ?
C7B N8B Pd2 113.5(10) . . ?
C9B N8B Pd2 127.1(10) . . ?
N1A C2A C3A 122.1(14) . . ?
N1A C2A H8 119 . . ?
C3A C2A H8 119 . . ?
N1B C2B C3B 124.4(16) . . ?
N1B C2B H7 117.8 . . ?
C3B C2B H7 117.8 . . ?
N2C C2C C3C 123.3(19) . . ?
N2C C2C N1C 118.5(15) . . ?
C3C C2C N1C 118.2(17) . . ?
N1D C2D N2D 120.1(13) . . ?
N1D C2D C3D 116.5(14) . . ?
N2D C2D C3D 123.3(15) . . ?
C4A C3A C2A 118.6(16) . . ?
C4A C3A H18 120.7 . . ?
C2A C3A H18 120.7 . . ?
C4B C3B C2B 117.2(17) . . ?
C4B C3B H4 121.4 . . ?
C2B C3B H4 121.4 . . ?
C4C C3C C2C 121(2) . . ?
C4C C3C H1 119.5 . . ?
C2C C3C H1 119.5 . . ?
C4D C3D C2D 120.5(16) . . ?
C4D C3D H21 119.8 . . ?
C2D C3D H21 119.8 . . ?
C3A C4A C5A 123.9(17) . . ?
C3A C4A H11 118.1 . . ?
C5A C4A H11 118.1 . . ?
C3B C4B C5B 120.6(16) . . ?
C3B C4B H10 119.7 . . ?
C5B C4B H10 119.7 . . ?
C3C C4C C5C 125(3) . . ?
C3C C4C H3 117.7 . . ?
C5C C4C H3 117.7 . . ?
C5D C4D C3D 121.1(16) . . ?
C5D C4D H22 119.4 . . ?
C3D C4D H22 119.4 . . ?
C4A C5A C6A 115.1(15) . . ?
C4A C5A H5A 122.4 . . ?
C6A C5A H5A 122.4 . . ?
C4B C5B C6B 115.4(16) . . ?
C4B C5B H5B 122.3 . . ?
C6B C5B H5B 122.3 . . ?
C4C C5C C6C 114(2) . . ?
C4C C5C H2 123.1 . . ?
C6C C5C H2 123.1 . . ?
C4D C5D C6D 119.5(17) . . ?
C4D C5D H12 120.3 . . ?
C6D C5D H12 120.3 . . ?
N1A C6A C5A 121.2(13) . . ?
N1A C6A C7A 118.3(14) . . ?
C5A C6A C7A 120.4(15) . . ?
N1B C6B C5B 123.8(14) . . ?
N1B C6B C7B 114.8(14) . . ?
C5B C6B C7B 121.3(16) . . ?
N1C C6C C5C 124.5(17) . . ?
N1C C6C H6C 117.7 . . ?
C5C C6C H6C 117.7 . . ?
N1D C6D C5D 122.7(16) . . ?
N1D C6D H13 118.6 . . ?
C5D C6D H13 118.6 . . ?
C12A C7A N8A 119.8(12) . . ?
C12A C7A C6A 127.6(14) . . ?
N8A C7A C6A 112.5(13) . . ?
N8B C7B C12B 120.1(13) . . ?
N8B C7B C6B 114.9(14) . . ?
C12B C7B C6B 124.9(16) . . ?
C10A C9A N8A 121.8(12) . . ?
C10A C9A H14 119.1 . . ?
N8A C9A H14 119.1 . . ?
N8B C9B C10B 122.4(13) . . ?
N8B C9B H19 118.8 . . ?
C10B C9B H19 118.8 . . ?
C9A C10A C11A 119.0(13) . . ?
C9A C10A H17 120.5 . . ?
C11A C10A H17 120.5 . . ?
C11B C10B C9B 116.3(14) . . ?
C11B C10B H15 121.8 . . ?
C9B C10B H15 121.8 . . ?
C10A C11A C12A 119.6(13) . . ?
C10A C11A H9 120.2 . . ?
C12A C11A H9 120.2 . . ?
C10B C11B C12B 122.1(16) . . ?
C10B C11B H5 118.9 . . ?
C12B C11B H5 118.9 . . ?
C7A C12A C11A 120.9(13) . . ?
C7A C12A H6 119.6 . . ?
C11A C12A H6 119.6 . . ?
C11B C12B C7B 119.2(14) . . ?
C11B C12B H16 120.4 . . ?
C7B C12B H16 120.4 . . ?
O11 N10 O12 117.8(12) . . ?
O11 N10 O13 117.4(12) . . ?
O12 N10 O13 116.5(12) . . ?
O21 N20 O22 119.2(11) . . ?
O21 N20 O23 120.4(11) . . ?
O22 N20 O23 120.1(11) . . ?
H1W O1W H2W 105.3 . . ?
H3W O2W H4W 110 . . ?
H5W O3W H6W 111.5 . . ?

loop_
_geom_bond_atom_site_label_1
_geom_bond_atom_site_label_2
_geom_bond_distance
_geom_bond_site_symmetry_2
_geom_bond_publ_flag
Pd1 N2C 1.957(11) . ?
Pd1 N1D 2.014(11) . ?
Pd1 N8A 2.029(9) . ?
Pd1 N1A 2.034(10) . ?
Pd1 Pd2 2.8695(15) . ?
Pd2 N2D 1.958(11) . ?
Pd2 N1B 1.996(11) . ?
Pd2 N8B 2.016(9) . ?
Pd2 N1C 2.049(11) . ?
N1A C6A 1.310(13) . ?
N1A C2A 1.335(14) . ?
N1B C2B 1.281(18) . ?
N1B C6B 1.317(16) . ?
N1C C6C 1.333(19) . ?
N1C C2C 1.420(17) . ?
N1D C2D 1.337(15) . ?
N1D C6D 1.330(17) . ?
N2C C2C 1.244(17) . ?
N2C H23 0.86 . ?
N2D C2D 1.346(16) . ?
N2D H20 0.86 . ?
N8A C9A 1.374(14) . ?
N8A C7A 1.381(14) . ?
N8B C7B 1.344(14) . ?
N8B C9B 1.350(13) . ?
C2A C3A 1.368(18) . ?
C2A H8 0.93 . ?
C2B C3B 1.393(19) . ?
C2B H7 0.93 . ?
C2C C3C 1.41(2) . ?
C2D C3D 1.452(18) . ?
C3A C4A 1.286(17) . ?
C3A H18 0.93 . ?
C3B C4B 1.37(2) . ?
C3B H4 0.93 . ?
C3C C4C 1.27(2) . ?
C3C H1 0.93 . ?
C3D C4D 1.315(17) . ?
C3D H21 0.93 . ?
C4A C5A 1.364(19) . ?
C4A H11 0.93 . ?
C4B C5B 1.39(2) . ?
C4B H10 0.93 . ?
C4C C5C 1.41(2) . ?
C4C H3 0.93 . ?
C4D C5D 1.297(19) . ?
C4D H22 0.93 . ?
C5A C6A 1.431(18) . ?
C5A H5A 0.93 . ?
C5B C6B 1.411(17) . ?
C5B H5B 0.93 . ?
C5C C6C 1.416(19) . ?
C5C H2 0.93 . ?
C5D C6D 1.360(18) . ?
C5D H12 0.93 . ?
C6A C7A 1.459(16) . ?
C6B C7B 1.484(18) . ?
C6C H6C 0.93 . ?
C6D H13 0.93 . ?
C7A C12A 1.367(16) . ?
C7B C12B 1.408(18) . ?
C9A C10A 1.375(15) . ?
C9A H14 0.93 . ?
C9B C10B 1.420(17) . ?
C9B H19 0.93 . ?
C10A C11A 1.373(18) . ?
C10A H17 0.93 . ?
C10B C11B 1.353(18) . ?
C10B H15 0.93 . ?
C11A C12A 1.383(18) . ?
C11A H9 0.93 . ?
C11B C12B 1.355(17) . ?
C11B H5 0.93 . ?
C12A H6 0.93 . ?
C12B H16 0.93 . ?
N10 O11 1.318(10) . ?
N10 O12 1.325(10) . ?
N10 O13 1.332(10) . ?
N20 O21 1.314(9) . ?
N20 O22 1.317(9) . ?
N20 O23 1.332(9) . ?
O1W H1W 0.8558 . ?
O1W H2W 0.8715 . ?
O2W H3W 0.849 . ?
O2W H4W 0.8271 . ?
O3W H5W 0.8148 . ?
O3W H6W 0.8453 . ?

loop_
_geom_torsion_atom_site_label_1
_geom_torsion_atom_site_label_2
_geom_torsion_atom_site_label_3
_geom_torsion_atom_site_label_4
_geom_torsion
_geom_torsion_site_symmetry_1
_geom_torsion_site_symmetry_2
_geom_torsion_site_symmetry_3
_geom_torsion_site_symmetry_4
_geom_torsion_publ_flag
N2C Pd1 Pd2 N2D -98.4(4) . . . . ?
N1D Pd1 Pd2 N2D -8.6(4) . . . . ?
N8A Pd1 Pd2 N2D 86.5(5) . . . . ?
N1A Pd1 Pd2 N2D 167.1(5) . . . . ?
N2C Pd1 Pd2 N1B 168.5(5) . . . . ?
N1D Pd1 Pd2 N1B -101.7(5) . . . . ?
N8A Pd1 Pd2 N1B -6.6(5) . . . . ?
N1A Pd1 Pd2 N1B 74.0(5) . . . . ?
N2C Pd1 Pd2 N8B 86.4(5) . . . . ?
N1D Pd1 Pd2 N8B 176.3(5) . . . . ?
N8A Pd1 Pd2 N8B -88.7(5) . . . . ?
N1A Pd1 Pd2 N8B -8.0(5) . . . . ?
N2C Pd1 Pd2 N1C -7.1(4) . . . . ?
N1D Pd1 Pd2 N1C 82.7(4) . . . . ?
N8A Pd1 Pd2 N1C 177.8(4) . . . . ?
N1A Pd1 Pd2 N1C -101.6(5) . . . . ?
N2C Pd1 N1A C6A -175.5(9) . . . . ?
N8A Pd1 N1A C6A 3.8(8) . . . . ?
Pd2 Pd1 N1A C6A -94.0(8) . . . . ?
N2C Pd1 N1A C2A 2.2(11) . . . . ?
N8A Pd1 N1A C2A -178.6(11) . . . . ?
Pd2 Pd1 N1A C2A 83.6(10) . . . . ?
N2D Pd2 N1B C2B -0.3(13) . . . . ?
N8B Pd2 N1B C2B -179.9(13) . . . . ?
Pd1 Pd2 N1B C2B 80.0(12) . . . . ?
N2D Pd2 N1B C6B -173.0(10) . . . . ?
N8B Pd2 N1B C6B 7.4(9) . . . . ?
Pd1 Pd2 N1B C6B -92.8(9) . . . . ?
N2D Pd2 N1C C6C -97.2(10) . . . . ?
N8B Pd2 N1C C6C 82.6(10) . . . . ?
Pd1 Pd2 N1C C6C -176.9(10) . . . . ?
N2D Pd2 N1C C2C 84.8(10) . . . . ?
N8B Pd2 N1C C2C -95.4(10) . . . . ?
Pd1 Pd2 N1C C2C 5.1(9) . . . . ?
N2C Pd1 N1D C2D 91.9(10) . . . . ?
N8A Pd1 N1D C2D -87.2(10) . . . . ?
Pd2 Pd1 N1D C2D 10.7(9) . . . . ?
N2C Pd1 N1D C6D -94.4(9) . . . . ?
N8A Pd1 N1D C6D 86.5(9) . . . . ?
Pd2 Pd1 N1D C6D -175.5(9) . . . . ?
N1D Pd1 N2C C2C -69.5(14) . . . . ?
N1A Pd1 N2C C2C 108.5(14) . . . . ?
Pd2 Pd1 N2C C2C 14.4(13) . . . . ?
N1B Pd2 N2D C2D 107.0(11) . . . . ?
N1C Pd2 N2D C2D -71.2(12) . . . . ?
Pd1 Pd2 N2D C2D 10.6(10) . . . . ?
N1D Pd1 N8A C9A -3.0(10) . . . . ?
N1A Pd1 N8A C9A 179.0(10) . . . . ?
Pd2 Pd1 N8A C9A -87.6(9) . . . . ?
N1D Pd1 N8A C7A 173.0(8) . . . . ?
N1A Pd1 N8A C7A -5.0(8) . . . . ?
Pd2 Pd1 N8A C7A 88.5(8) . . . . ?
N1B Pd2 N8B C7B -7.1(9) . . . . ?
N1C Pd2 N8B C7B 171.1(10) . . . . ?
Pd1 Pd2 N8B C7B 88.4(9) . . . . ?
N1B Pd2 N8B C9B 176.3(11) . . . . ?
N1C Pd2 N8B C9B -5.5(12) . . . . ?
Pd1 Pd2 N8B C9B -88.2(10) . . . . ?
C6A N1A C2A C3A 3(2) . . . . ?
Pd1 N1A C2A C3A -174.9(11) . . . . ?
C6B N1B C2B C3B -1(2) . . . . ?
Pd2 N1B C2B C3B -173.8(11) . . . . ?
Pd1 N2C C2C C3C 166.9(10) . . . . ?
Pd1 N2C C2C N1C -14(2) . . . . ?
C6C N1C C2C N2C -176.0(12) . . . . ?
Pd2 N1C C2C N2C 2.0(17) . . . . ?
C6C N1C C2C C3C 2.8(18) . . . . ?
Pd2 N1C C2C C3C -179.2(8) . . . . ?
C6D N1D C2D N2D 179.2(10) . . . . ?
Pd1 N1D C2D N2D -7.2(16) . . . . ?
C6D N1D C2D C3D -2.8(17) . . . . ?
Pd1 N1D C2D C3D 170.8(8) . . . . ?
Pd2 N2D C2D N1D -6.0(18) . . . . ?
Pd2 N2D C2D C3D 176.1(8) . . . . ?
N1A C2A C3A C4A 0(2) . . . . ?
N1B C2B C3B C4B 0(2) . . . . ?
N2C C2C C3C C4C 175.7(17) . . . . ?
N1C C2C C3C C4C -3(2) . . . . ?
N1D C2D C3D C4D 3.2(18) . . . . ?
N2D C2D C3D C4D -178.9(12) . . . . ?
C2A C3A C4A C5A -2(3) . . . . ?
C2B C3B C4B C5B -2(2) . . . . ?
C2C C3C C4C C5C 1(3) . . . . ?
C2D C3D C4D C5D -2(2) . . . . ?
C3A C4A C5A C6A 2(3) . . . . ?
C3B C4B C5B C6B 5(2) . . . . ?
C3C C4C C5C C6C 1(3) . . . . ?
C3D C4D C5D C6D 0(2) . . . . ?
C2A N1A C6A C5A -2.8(18) . . . . ?
Pd1 N1A C6A C5A 175.0(10) . . . . ?
C2A N1A C6A C7A -179.9(11) . . . . ?
Pd1 N1A C6A C7A -2.1(13) . . . . ?
C4A C5A C6A N1A 1(2) . . . . ?
C4A C5A C6A C7A 177.8(13) . . . . ?
C2B N1B C6B C5B 4(2) . . . . ?
Pd2 N1B C6B C5B 177.6(10) . . . . ?
C2B N1B C6B C7B -179.6(12) . . . . ?
Pd2 N1B C6B C7B -6.3(15) . . . . ?
C4B C5B C6B N1B -6(2) . . . . ?
C4B C5B C6B C7B 178.2(13) . . . . ?
C2C N1C C6C C5C -0.7(19) . . . . ?
Pd2 N1C C6C C5C -178.8(10) . . . . ?
C4C C5C C6C N1C -1(2) . . . . ?
C2D N1D C6D C5D 1.4(19) . . . . ?
Pd1 N1D C6D C5D -172.7(10) . . . . ?
C4D C5D C6D N1D 0(2) . . . . ?
C9A N8A C7A C12A 2.9(16) . . . . ?
Pd1 N8A C7A C12A -173.5(9) . . . . ?
C9A N8A C7A C6A -178.4(10) . . . . ?
Pd1 N8A C7A C6A 5.3(12) . . . . ?
N1A C6A C7A C12A 176.5(12) . . . . ?
C5A C6A C7A C12A -1(2) . . . . ?
N1A C6A C7A N8A -2.1(15) . . . . ?
C5A C6A C7A N8A -179.2(11) . . . . ?
C9B N8B C7B C12B -0.1(19) . . . . ?
Pd2 N8B C7B C12B -177.0(10) . . . . ?
C9B N8B C7B C6B -177.3(11) . . . . ?
Pd2 N8B C7B C6B 5.8(14) . . . . ?
N1B C6B C7B N8B 0.2(17) . . . . ?
C5B C6B C7B N8B 176.4(12) . . . . ?
N1B C6B C7B C12B -176.8(13) . . . . ?
C5B C6B C7B C12B -1(2) . . . . ?
C7A N8A C9A C10A -0.8(17) . . . . ?
Pd1 N8A C9A C10A 175.1(9) . . . . ?
C7B N8B C9B C10B 1(2) . . . . ?
Pd2 N8B C9B C10B 176.9(10) . . . . ?
N8A C9A C10A C11A 0(2) . . . . ?
N8B C9B C10B C11B -5(2) . . . . ?
C9A C10A C11A C12A -1(2) . . . . ?
C9B C10B C11B C12B 8(2) . . . . ?
N8A C7A C12A C11A -3.8(19) . . . . ?
C6A C7A C12A C11A 177.6(13) . . . . ?
C10A C11A C12A C7A 3(2) . . . . ?
C10B C11B C12B C7B -8(2) . . . . ?
N8B C7B C12B C11B 4(2) . . . . ?
C6B C7B C12B C11B -179.3(14) . . . . ?
